data_1514486
loop_
_publ_author_name
'Collett, Christopher J.'
'Massey, Richard S.'
'Maguire, Oliver R.'
'Batsanov, Andrei S.'
'O'Donoghue, AnnMarie C.'
'Smith, Andrew D.'

_publ_section_title
;
 Mechanistic insights into the triazolylidene-catalysed Stetter and
 benzoin reactions: role of the N-aryl substituent
;
_journal_issue 4
_journal_name_full 'Chemical Science'
_journal_page_first 1514
_journal_paper_doi 10.1039/c2sc22137c
_journal_volume 4
_journal_year 2013
_chemical_formula_moiety 'Cl 1-,C18 H18 N3 O 1+,D2 O'
_chemical_formula_sum 'C18 H18 Cl D2 N3 O2'
_chemical_formula_weight 347.83
_chemical_name_systematic
; 2-phenyl-3-(\a-hydroxybenzyl)-6,7-dihydro-5H-pyrrolo[2,1-c][1,2,4]triazol-
2-ium chloride deuterohydrate
;
_space_group_crystal_system orthorhombic
_space_group_IT_number 61
_space_group_name_Hall '-P 2ac 2ab'
_space_group_name_H-M_alt 'P b c a'
_symmetry_space_group_name_Hall '-P 2ac 2ab'
_symmetry_space_group_name_H-M 'P b c a'
_atom_sites_solution_hydrogens geom
_atom_sites_solution_primary direct
_atom_sites_solution_secondary difmap
_audit_creation_date 2011-04-04
_audit_creation_method ' Olex2 1.1-beta (compiled 2011.02.15 svn.r1672, GUI svn.r3494)'
_cell_angle_alpha 90.00
_cell_angle_beta 90.00
_cell_angle_gamma 90.00
_cell_formula_units_Z 8
_cell_length_a 18.9604(10)
_cell_length_b 9.3522(6)
_cell_length_c 19.2687(12)
_cell_measurement_reflns_used 9138
_cell_measurement_temperature 120
_cell_measurement_theta_max 24.98
_cell_measurement_theta_min 2.37
_cell_volume 3416.8(4)
_computing_cell_refinement 'SAINT v7.46A (Bruker, 2008)'
_computing_data_collection 'SMART v5.625 (Bruker, 2001)'
_computing_data_reduction 'SAINT v7.46A (Bruker, 2008)'
_computing_molecular_graphics
;
O. V. Dolomanov, L. J. Bourhis, R. J. Gildea, J. A. K. Howard and H. Puschmann,
OLEX2: a complete structure solution, refinement and analysis program.
J. Appl. Cryst. (2009). 42, 339-341.
;
_computing_publication_material
;
O. V. Dolomanov, L. J. Bourhis, R. J. Gildea, J. A. K. Howard and H. Puschmann,
OLEX2: a complete structure solution, refinement and analysis program.
J. Appl. Cryst. (2009). 42, 339-341.
;
_computing_structure_refinement 'A short history of SHELX (Sheldrick, 2008)/Bruker'
_computing_structure_solution 'A short history of SHELX (Sheldrick, 2008)/Bruker'
_diffrn_ambient_temperature 120
_diffrn_detector_area_resol_mean 5.6
_diffrn_measured_fraction_theta_full 0.999
_diffrn_measured_fraction_theta_max 0.999
_diffrn_measurement_device_type 'Bruker SMART 6000 CCD area detector'
_diffrn_measurement_method '\w scans'
_diffrn_radiation_monochromator graphite
_diffrn_radiation_type MoK\a
_diffrn_radiation_wavelength 0.71073
_diffrn_reflns_av_R_equivalents 0.0378
_diffrn_reflns_av_unetI/netI 0.0176
_diffrn_reflns_limit_h_max 22
_diffrn_reflns_limit_h_min -22
_diffrn_reflns_limit_k_max 11
_diffrn_reflns_limit_k_min -11
_diffrn_reflns_limit_l_max 22
_diffrn_reflns_limit_l_min -22
_diffrn_reflns_number 30562
_diffrn_reflns_theta_full 25.00
_diffrn_reflns_theta_max 25.00
_diffrn_reflns_theta_min 2.11
_diffrn_source 'fine-focus sealed tube'
_diffrn_source_current 35.0
_diffrn_source_power 1.75
_diffrn_source_target Mo
_diffrn_source_voltage 50.0
_diffrn_standards_number 0
_exptl_absorpt_coefficient_mu 0.239
_exptl_absorpt_correction_type none
_exptl_crystal_colour colourless
_exptl_crystal_density_diffrn 1.352
_exptl_crystal_density_method 'not measured'
_exptl_crystal_description blade
_exptl_crystal_F_000 1456
_exptl_crystal_size_max 0.53
_exptl_crystal_size_mid 0.12
_exptl_crystal_size_min 0.05
_refine_diff_density_max 0.244
_refine_diff_density_min -0.184
_refine_diff_density_rms 0.040
_refine_ls_extinction_method none
_refine_ls_goodness_of_fit_ref 1.032
_refine_ls_hydrogen_treatment mixed
_refine_ls_matrix_type full
_refine_ls_number_parameters 229
_refine_ls_number_reflns 3000
_refine_ls_number_restraints 0
_refine_ls_restrained_S_all 1.032
_refine_ls_R_factor_all 0.0391
_refine_ls_R_factor_gt 0.0303
_refine_ls_shift/su_max 0.001
_refine_ls_shift/su_mean 0.000
_refine_ls_structure_factor_coef Fsqd
_refine_ls_weighting_details 'calc w=1/[\s^2^(Fo^2^)+(0.0355P)^2^+1.9746P] where P=(Fo^2^+2Fc^2^)/3'
_refine_ls_weighting_scheme calc
_refine_ls_wR_factor_gt 0.0731
_refine_ls_wR_factor_ref 0.0798
_reflns_number_gt 2538
_reflns_number_total 3000
_reflns_threshold_expression I>2\s(I)
_cod_data_source_file c2sc22137c.txt
_cod_data_source_block 26
_cod_depositor_comments
;
The following automatic conversions were performed:

'_diffrn_source_target' value 'MO' changed to 'Mo' according to
/usr/data/users/saulius/automatic-downloads/retrospective/RSC/lib/dictionaries/cif_core.dic
dictionary named 'cif_core.dic' version 2.4.2 from 2011-04-26.

Automatic conversion script
Id: cif_fix_values 2281 2013-09-26 08:29:07Z andrius 
;
_cod_database_code 1514486

loop_
_space_group_symop_id
_space_group_symop_operation_xyz
1 'x, y, z'
2 '-x+1/2, -y, z+1/2'
3 '-x, y+1/2, -z+1/2'
4 'x+1/2, -y+1/2, -z'
5 '-x, -y, -z'
6 'x-1/2, y, -z-1/2'
7 'x, -y-1/2, z-1/2'
8 '-x-1/2, y-1/2, z'

loop_
_atom_site_label
_atom_site_type_symbol
_atom_site_fract_x
_atom_site_fract_y
_atom_site_fract_z
_atom_site_U_iso_or_equiv
_atom_site_adp_type
_atom_site_occupancy
_atom_site_symmetry_multiplicity
_atom_site_calc_flag
_atom_site_refinement_flags
Cl Cl 0.13025(2) 0.41857(4) 0.50301(2) 0.02792(12) Uani 1 1 d .
O1 O 0.23770(6) 0.58769(12) 0.41896(6) 0.0234(3) Uani 1 1 d .
H1 H 0.2071(11) 0.539(2) 0.4426(11) 0.040(6) Uiso 1 1 d .
O2 O 0.02748(8) 0.66915(18) 0.45418(10) 0.0577(5) Uani 1 1 d .
D1 D -0.0141(15) 0.652(3) 0.4638(13) 0.069(8) Uiso 1 1 d .
D2 D 0.0504(14) 0.587(3) 0.4635(13) 0.069(8) Uiso 1 1 d .
N1 N 0.15988(6) 0.83763(13) 0.45303(6) 0.0176(3) Uani 1 1 d .
N2 N 0.08183(7) 0.96272(13) 0.39321(6) 0.0207(3) Uani 1 1 d .
N3 N 0.11123(6) 0.85351(13) 0.35436(6) 0.0188(3) Uani 1 1 d .
C1 C 0.15837(7) 0.77782(16) 0.39025(7) 0.0175(3) Uani 1 1 d .
C2 C 0.19200(8) 0.81176(17) 0.52166(8) 0.0218(3) Uani 1 1 d .
H2A H 0.2438 0.7969 0.5182 0.026 Uiso 1 1 d R
H2B H 0.1701 0.7289 0.5447 0.026 Uiso 1 1 d R
C3 C 0.17349(9) 0.95211(17) 0.55974(8) 0.0252(4) Uani 1 1 d .
H3A H 0.2145 1.0175 0.5582 0.030 Uiso 1 1 d R
H3B H 0.1618 0.9326 0.6089 0.030 Uiso 1 1 d R
C4 C 0.10886(9) 1.01830(17) 0.52215(8) 0.0254(4) Uani 1 1 d .
H4A H 0.0640 0.9955 0.5462 0.030 Uiso 1 1 d R
H4B H 0.1139 1.1226 0.5185 0.030 Uiso 1 1 d R
C5 C 0.11290(8) 0.94820(16) 0.45295(8) 0.0197(3) Uani 1 1 d .
C6 C 0.20214(8) 0.65373(16) 0.36334(8) 0.0197(3) Uani 1 1 d .
H6 H 0.1700 0.5837 0.3404 0.024 Uiso 1 1 d R
C7 C 0.25559(8) 0.70631(15) 0.31024(8) 0.0193(3) Uani 1 1 d .
C8 C 0.31696(8) 0.77424(16) 0.33217(8) 0.0220(3) Uani 1 1 d .
H8 H 0.3250 0.7861 0.3804 0.026 Uiso 1 1 d R
C9 C 0.36535(8) 0.82285(17) 0.28379(9) 0.0258(4) Uani 1 1 d .
H9 H 0.4073 0.8689 0.2992 0.031 Uiso 1 1 d R
C10 C 0.35316(9) 0.80415(18) 0.21329(9) 0.0295(4) Uani 1 1 d .
H10 H 0.3864 0.8381 0.1802 0.035 Uiso 1 1 d R
C11 C 0.29245(9) 0.7359(2) 0.19155(9) 0.0312(4) Uani 1 1 d .
H11 H 0.2850 0.7243 0.1432 0.037 Uiso 1 1 d R
C12 C 0.24369(8) 0.68671(18) 0.23975(8) 0.0262(4) Uani 1 1 d .
H12 H 0.2021 0.6401 0.2239 0.031 Uiso 1 1 d R
C14 C 0.08847(8) 0.82903(17) 0.28420(7) 0.0198(3) Uani 1 1 d .
C15 C 0.05175(8) 0.70514(17) 0.26881(8) 0.0237(4) Uani 1 1 d .
H15 H 0.0405 0.6372 0.3035 0.028 Uiso 1 1 d R
C16 C 0.03203(8) 0.68144(19) 0.20047(9) 0.0286(4) Uani 1 1 d .
H16 H 0.0085 0.5964 0.1875 0.034 Uiso 1 1 d R
C17 C 0.04766(8) 0.7819(2) 0.14978(9) 0.0305(4) Uani 1 1 d .
H17 H 0.0341 0.7665 0.1030 0.037 Uiso 1 1 d R
C18 C 0.08342(9) 0.90630(19) 0.16668(8) 0.0305(4) Uani 1 1 d .
H18 H 0.0932 0.9762 0.1325 0.037 Uiso 1 1 d R
C19 C 0.10441(9) 0.93040(17) 0.23454(8) 0.0248(4) Uani 1 1 d .
H19 H 0.1287 1.0145 0.2475 0.030 Uiso 1 1 d R

loop_
_atom_site_aniso_label
_atom_site_aniso_U_11
_atom_site_aniso_U_22
_atom_site_aniso_U_33
_atom_site_aniso_U_23
_atom_site_aniso_U_13
_atom_site_aniso_U_12
Cl 0.0268(2) 0.0266(2) 0.0304(2) -0.00128(17) 0.00806(17) 0.00051(16)
O1 0.0230(6) 0.0227(6) 0.0244(6) 0.0068(5) -0.0010(5) 0.0030(5)
O2 0.0268(8) 0.0516(10) 0.0947(13) 0.0413(9) 0.0025(8) -0.0058(7)
N1 0.0179(6) 0.0168(6) 0.0181(6) 0.0008(5) 0.0000(5) -0.0009(5)
N2 0.0235(7) 0.0176(6) 0.0212(7) -0.0001(5) 0.0005(5) 0.0025(5)
N3 0.0206(6) 0.0174(6) 0.0184(6) 0.0005(5) -0.0006(5) 0.0011(5)
C1 0.0161(7) 0.0169(7) 0.0194(7) 0.0023(6) 0.0005(6) -0.0022(6)
C2 0.0243(8) 0.0226(8) 0.0184(7) 0.0020(6) -0.0039(6) -0.0010(6)
C3 0.0292(8) 0.0267(9) 0.0196(8) -0.0026(7) -0.0012(7) -0.0017(7)
C4 0.0319(9) 0.0213(8) 0.0229(8) -0.0017(7) 0.0022(7) 0.0020(7)
C5 0.0215(7) 0.0164(7) 0.0213(8) 0.0023(6) 0.0014(6) -0.0005(6)
C6 0.0214(7) 0.0179(8) 0.0198(7) 0.0003(6) -0.0020(6) 0.0016(6)
C7 0.0189(7) 0.0159(7) 0.0230(7) -0.0006(6) 0.0000(6) 0.0050(6)
C8 0.0234(8) 0.0186(8) 0.0240(8) -0.0025(7) -0.0012(6) 0.0034(6)
C9 0.0217(8) 0.0178(8) 0.0380(10) 0.0004(7) 0.0016(7) 0.0019(6)
C10 0.0271(9) 0.0269(9) 0.0346(9) 0.0103(7) 0.0088(7) 0.0062(7)
C11 0.0314(9) 0.0418(10) 0.0205(8) 0.0048(8) -0.0007(7) 0.0082(8)
C12 0.0218(8) 0.0330(9) 0.0237(8) -0.0015(7) -0.0034(7) 0.0030(7)
C14 0.0177(7) 0.0232(8) 0.0185(7) -0.0006(6) -0.0017(6) 0.0044(6)
C15 0.0194(7) 0.0256(9) 0.0261(8) 0.0018(7) -0.0016(6) -0.0005(6)
C16 0.0213(8) 0.0330(9) 0.0315(9) -0.0083(8) -0.0045(7) -0.0003(7)
C17 0.0258(8) 0.0452(11) 0.0205(8) -0.0066(8) -0.0032(7) 0.0094(8)
C18 0.0351(9) 0.0354(10) 0.0210(8) 0.0050(7) 0.0030(7) 0.0076(8)
C19 0.0282(8) 0.0226(8) 0.0236(8) 0.0016(7) 0.0012(7) 0.0022(7)

loop_
_atom_type_symbol
_atom_type_description
_atom_type_scat_dispersion_real
_atom_type_scat_dispersion_imag
_atom_type_scat_source
C C 0.0033 0.0016 'International Tables Vol C Tables 4.2.6.8 and 6.1.1.4'
D D 0.0000 0.0000 'International Tables Vol C Tables 4.2.6.8 and 6.1.1.4'
H H 0.0000 0.0000 'International Tables Vol C Tables 4.2.6.8 and 6.1.1.4'
N N 0.0061 0.0033 'International Tables Vol C Tables 4.2.6.8 and 6.1.1.4'
O O 0.0106 0.0060 'International Tables Vol C Tables 4.2.6.8 and 6.1.1.4'
Cl Cl 0.1484 0.1585 'International Tables Vol C Tables 4.2.6.8 and 6.1.1.4'

loop_
_geom_angle_atom_site_label_1
_geom_angle_atom_site_label_2
_geom_angle_atom_site_label_3
_geom_angle
C6 O1 H1 108.0(13)
D1 O2 D2 104(2)
C1 N1 C2 138.86(13)
C1 N1 C5 107.63(12)
C5 N1 C2 113.24(12)
C5 N2 N3 102.67(12)
N2 N3 C14 120.36(12)
C1 N3 N2 112.42(12)
C1 N3 C14 127.18(13)
N1 C1 N3 105.20(13)
N1 C1 C6 128.24(13)
N3 C1 C6 126.53(13)
N1 C2 H2A 111.7
N1 C2 H2B 111.1
N1 C2 C3 101.10(12)
H2A C2 H2B 109.7
C3 C2 H2A 112.0
C3 C2 H2B 111.0
C2 C3 H3A 109.4
C2 C3 H3B 110.4
C2 C3 C4 107.26(12)
H3A C3 H3B 108.5
C4 C3 H3A 111.1
C4 C3 H3B 110.1
C3 C4 H4A 111.9
C3 C4 H4B 110.7
H4A C4 H4B 109.2
C5 C4 C3 101.65(12)
C5 C4 H4A 111.6
C5 C4 H4B 111.6
N1 C5 C4 111.49(13)
N2 C5 N1 112.08(13)
N2 C5 C4 136.40(14)
O1 C6 C1 109.69(12)
O1 C6 H6 109.9
O1 C6 C7 109.54(12)
C1 C6 H6 108.7
C1 C6 C7 110.28(12)
C7 C6 H6 108.7
C8 C7 C6 120.02(13)
C12 C7 C6 120.44(14)
C12 C7 C8 119.53(14)
C7 C8 H8 119.0
C9 C8 C7 119.97(15)
C9 C8 H8 121.0
C8 C9 H9 119.5
C8 C9 C10 120.45(15)
C10 C9 H9 120.1
C9 C10 H10 120.2
C11 C10 C9 119.57(15)
C11 C10 H10 120.2
C10 C11 H11 118.4
C10 C11 C12 120.33(16)
C12 C11 H11 121.3
C7 C12 H12 120.6
C11 C12 C7 120.14(15)
C11 C12 H12 119.3
C15 C14 N3 119.07(13)
C19 C14 N3 118.48(14)
C19 C14 C15 122.44(14)
C14 C15 H15 121.6
C14 C15 C16 118.23(15)
C16 C15 H15 120.1
C15 C16 H16 120.8
C15 C16 C17 120.18(16)
C17 C16 H16 119.0
C16 C17 H17 120.6
C18 C17 C16 120.52(15)
C18 C17 H17 118.9
C17 C18 H18 120.8
C19 C18 C17 119.94(16)
C19 C18 H18 119.2
C14 C19 C18 118.67(15)
C14 C19 H19 119.6
C18 C19 H19 121.7

loop_
_geom_bond_atom_site_label_1
_geom_bond_atom_site_label_2
_geom_bond_distance
O1 H1 0.87(2)
O1 C6 1.4088(18)
O2 D1 0.83(3)
O2 D2 0.90(3)
N1 C1 1.3332(19)
N1 C2 1.4760(18)
N1 C5 1.3648(19)
N2 N3 1.3835(17)
N2 C5 1.300(2)
N3 C1 1.3334(19)
N3 C14 1.4374(19)
C1 C6 1.518(2)
C2 H2A 0.9937
C2 H2B 0.9855
C2 C3 1.544(2)
C3 H3A 0.9895
C3 H3B 0.9889
C3 C4 1.552(2)
C4 H4A 0.9923
C4 H4B 0.9824
C4 C5 1.488(2)
C6 H6 0.9977
C6 C7 1.522(2)
C7 C8 1.391(2)
C7 C12 1.389(2)
C8 H8 0.9488
C8 C9 1.385(2)
C9 H9 0.9513
C9 C10 1.389(2)
C10 H10 0.9502
C10 C11 1.381(2)
C11 H11 0.9489
C11 C12 1.389(2)
C12 H12 0.9508
C14 C15 1.384(2)
C14 C19 1.381(2)
C15 H15 0.9462
C15 C16 1.387(2)
C16 H16 0.9454
C16 C17 1.387(3)
C17 H17 0.9489
C17 C18 1.385(3)
C18 H18 0.9462
C18 C19 1.385(2)
C19 H19 0.9456

loop_
_geom_hbond_atom_site_label_D
_geom_hbond_atom_site_label_H
_geom_hbond_atom_site_label_A
_geom_hbond_distance_DH
_geom_hbond_distance_HA
_geom_hbond_distance_DA
_geom_hbond_angle_DHA
_geom_hbond_site_symmetry_A
O1 H1 Cl 0.87(2) 2.18(2) 3.0455(12) 179(2) .
O2 D1 Cl 0.83(3) 2.39(3) 3.2090(16) 175(2) 5_566
O2 D2 Cl 0.90(3) 2.32(3) 3.1896(17) 164(2) .
